data_7706636
loop_
_publ_author_name
'Nishihara, Yasushi'
'Nishide, Yasuhiro'
'Osakada, Kohtaro'

_publ_section_title
;
 Synthesis and reactivity of boryloxorhodium complexes. Relevance to
 intermolecular transmetalation from boron to rhodium in Rh-catalyzed
 reactions.
;
_journal_issue 10
_journal_name_full 'Dalton transactions (Cambridge, England : 2003)'
_journal_page_first 3610
_journal_page_last 3615
_journal_paper_doi 10.1039/d1dt00440a
_journal_volume 50
_journal_year 2021
_chemical_formula_moiety 'C28 H48 B2 O6 Rh2'
_chemical_formula_sum 'C28 H48 B2 O6 Rh2'
_chemical_formula_weight 708.11
_space_group_crystal_system monoclinic
_space_group_IT_number 15
_space_group_name_Hall '-C 2yc'
_space_group_name_H-M_alt 'C 1 2/c 1'
_atom_sites_solution_hydrogens geom
_atom_sites_solution_primary direct
_atom_sites_solution_secondary difmap
_audit_update_record
;
2020-05-05 deposited with the CCDC.	2021-02-17 downloaded from the CCDC.
;
_cell_angle_alpha 90.0000
_cell_angle_beta 95.2510
_cell_angle_gamma 90.0000
_cell_formula_units_Z 4
_cell_length_a 22.997(5)
_cell_length_b 6.3442(13)
_cell_length_c 20.881(6)
_cell_measurement_reflns_used 18
_cell_measurement_temperature 296
_cell_measurement_theta_max 10.55
_cell_measurement_theta_min 9.46
_cell_volume 3033.7(13)
_computing_cell_refinement 'MSC/AFC Diffractometer Control'
_computing_data_collection 'MSC/AFC Diffractometer Control (Rigaku, 1998)'
_computing_data_reduction 'MSC/AFC Diffractometer Control'
_computing_molecular_graphics 'CrystalStructure 4.2.5'
_computing_publication_material 'CrystalStructure 4.2.5 (Rigaku, 2017)'
_computing_structure_refinement 'CRYSTALS (Carruthers, et al., 1999)'
_computing_structure_solution 'DIRDIF99-PATTY (Gould, et al., 1999)'
_diffrn_ambient_temperature 296
_diffrn_measured_fraction_theta_full 0.998
_diffrn_measured_fraction_theta_max 0.998
_diffrn_measurement_device_type 'Rigaku AFC5R'
_diffrn_measurement_method \w-2\q
_diffrn_radiation_type 'Mo K\a'
_diffrn_radiation_wavelength 0.71069
_diffrn_reflns_av_R_equivalents 0.0221
_diffrn_reflns_limit_h_max 27
_diffrn_reflns_limit_h_min 0
_diffrn_reflns_limit_k_max 0
_diffrn_reflns_limit_k_min -7
_diffrn_reflns_limit_l_max 24
_diffrn_reflns_limit_l_min -24
_diffrn_reflns_number 2744
_diffrn_reflns_theta_full 25.00
_diffrn_reflns_theta_max 25.00
_diffrn_reflns_theta_min 2.523
_diffrn_standards_decay_% 3.272
_diffrn_standards_interval_count 150
_diffrn_standards_number 3
_exptl_absorpt_coefficient_mu 1.124
_exptl_absorpt_correction_T_max 1.000
_exptl_absorpt_correction_T_min 0.904
_exptl_absorpt_correction_type psi-scan
_exptl_absorpt_process_details
;
\y scans (North,Phillips & Matthews, 1968)
;
_exptl_crystal_colour 'pale yellow'
_exptl_crystal_density_diffrn 1.550
_exptl_crystal_density_method 'not measured'
_exptl_crystal_description prismatic
_exptl_crystal_F_000 1456.00
_exptl_crystal_recrystallization_method 'Re-crystallisation from solvent'
_exptl_crystal_size_max 0.450
_exptl_crystal_size_mid 0.300
_exptl_crystal_size_min 0.200
_refine_diff_density_max 0.523
_refine_diff_density_min -0.742
_refine_ls_extinction_method none
_refine_ls_goodness_of_fit_ref 1.029
_refine_ls_hydrogen_treatment constr
_refine_ls_number_parameters 196
_refine_ls_number_reflns 2744
_refine_ls_R_factor_gt 0.0310
_refine_ls_shift/su_max 0.000
_refine_ls_structure_factor_coef Fsqd
_refine_ls_weighting_details 'w = 1/[0.0010Fo^2^ + 1.0000\s(Fo^2^)]/(4Fo^2^)'
_refine_ls_weighting_scheme calc
_refine_ls_wR_factor_ref 0.0939
_reflns_number_gt 2314
_reflns_number_total 2676
_reflns_threshold_expression F^2^>2.0\s(F^2^)
_cod_data_source_file d1dt00440a2.cif
_cod_data_source_block nsd047
_cod_depositor_comments
;
The following automatic conversions were performed:

data item '_exptl_absorpt_correction_type' value 'psi scan' was
changed to 'psi-scan' in accordance with the
/home/data/users/saulius/crontab/automatic-downloads/rss-feeds/RSC/lib/dictionaries/cif_core.dic
dictionary named 'cif_core.dic' version 2.4.2 last updated on
2011-04-26.

Automatic conversion script
Id: cif_fix_values 7556 2019-12-06 15:28:31Z antanas 

 Adding full bibliography for 7706636--7706638.cif.
;
_cod_original_cell_volume 3033.6(12)
_cod_database_code 7706636

loop_
_space_group_symop_id
_space_group_symop_operation_xyz
1 +X,+Y,+Z
2 -X,+Y,1/2-Z
3 1/2+X,1/2+Y,+Z
4 1/2-X,1/2+Y,1/2-Z
5 -X,-Y,-Z
6 +X,-Y,-1/2+Z
7 -1/2-X,-1/2-Y,-Z
8 -1/2+X,-1/2-Y,-1/2+Z

loop_
_atom_site_label
_atom_site_type_symbol
_atom_site_fract_x
_atom_site_fract_y
_atom_site_fract_z
_atom_site_U_iso_or_equiv
_atom_site_adp_type
_atom_site_occupancy
_atom_site_site_symmetry_multiplicity
_atom_site_calc_flag
_atom_site_refinement_flags
_atom_site_disorder_assembly
_atom_site_disorder_group
Rh1 Rh 0.030070(10) 0.16806(4) 0.191150(10) 0.02825(9) Uani 1 8 d . . .
O1 O -0.10134(11) 0.4896(5) 0.13323(13) 0.0481(8) Uani 1 8 d . . .
O2 O -0.05077(10) 0.2834(4) 0.21538(11) 0.0375(7) Uani 1 8 d . . .
O3 O -0.15491(12) 0.2636(5) 0.18852(13) 0.0513(8) Uani 1 8 d . . .
C1 C 0.0289(2) -0.2380(8) 0.1148(3) 0.0730(17) Uani 1 8 d . . .
C2 C -0.2481(2) 0.2636(9) 0.1270(2) 0.0645(14) Uani 1 8 d . . .
C3 C 0.00767(17) 0.1521(6) 0.09174(17) 0.0396(10) Uani 1 8 d . . .
C4 C 0.11475(15) 0.1330(6) 0.16286(18) 0.0406(10) Uani 1 8 d . . .
C5 C -0.1585(3) 0.3513(9) 0.0413(2) 0.0709(17) Uani 1 8 d . . .
C6 C -0.19680(17) 0.3988(7) 0.15234(19) 0.0454(11) Uani 1 8 d . . .
C7 C -0.15999(16) 0.4900(7) 0.10029(18) 0.0443(10) Uani 1 8 d . . .
C8 C -0.00599(16) -0.0400(6) 0.11972(19) 0.0450(11) Uani 1 8 d . . .
C9 C 0.0598(2) 0.1862(9) 0.0543(2) 0.0632(15) Uani 1 8 d . . .
C10 C -0.1746(3) 0.7149(8) 0.0805(3) 0.0718(17) Uani 1 8 d . . .
C11 C 0.09905(17) -0.0480(6) 0.1948(2) 0.0457(11) Uani 1 8 d . . .
C12 C 0.1168(2) 0.1463(10) 0.0911(2) 0.0676(16) Uani 1 8 d . . .
C13 C -0.2170(2) 0.5648(10) 0.1979(2) 0.0742(18) Uani 1 8 d . . .
C14 C 0.0798(3) -0.2520(9) 0.1628(3) 0.085(2) Uani 1 8 d . . .
B1 B -0.10027(17) 0.3420(7) 0.18101(18) 0.0323(10) Uani 1 8 d . . .
H1 H 0.00348 -0.35656 0.12131 0.0866 Uiso 1 8 calc R . .
H2 H 0.04189 -0.24512 0.07193 0.0866 Uiso 1 8 calc R . .
H3 H -0.27099 0.22509 0.16132 0.0766 Uiso 1 8 calc R . .
H4 H -0.27201 0.33987 0.09475 0.0766 Uiso 1 8 calc R . .
H5 H -0.2333 0.13858 0.10825 0.0766 Uiso 1 8 calc R . .
H6 H -0.02641 0.2376 0.07682 0.0473 Uiso 1 8 calc R . .
H7 H 0.14382 0.22143 0.18733 0.0488 Uiso 1 8 calc R . .
H8 H -0.14776 0.21133 0.05525 0.0850 Uiso 1 8 calc R . .
H9 H -0.1965 0.34839 0.01803 0.0848 Uiso 1 8 calc R . .
H10 H -0.13053 0.40367 0.01383 0.0849 Uiso 1 8 calc R . .
H11 H -0.04796 -0.06351 0.12127 0.0535 Uiso 1 8 calc R . .
H12 H 0.05585 0.0897 0.01811 0.0765 Uiso 1 8 calc R . .
H13 H 0.05879 0.33017 0.03861 0.0765 Uiso 1 8 calc R . .
H14 H -0.21562 0.7263 0.06776 0.0859 Uiso 1 8 calc R . .
H15 H -0.15296 0.7545 0.04511 0.0860 Uiso 1 8 calc R . .
H16 H -0.16437 0.80685 0.11625 0.0859 Uiso 1 8 calc R . .
H17 H 0.11935 -0.0643 0.23786 0.0545 Uiso 1 8 calc R . .
H18 H 0.13204 0.01407 0.07633 0.0821 Uiso 1 8 calc R . .
H19 H 0.14253 0.26057 0.08115 0.0819 Uiso 1 8 calc R . .
H20 H -0.18564 0.66074 0.21014 0.0896 Uiso 1 8 calc R . .
H21 H -0.22903 0.49685 0.23561 0.0896 Uiso 1 8 calc R . .
H22 H -0.24931 0.64113 0.17683 0.0896 Uiso 1 8 calc R . .
H23 H 0.11247 -0.30425 0.14105 0.1010 Uiso 1 8 calc R . .
H24 H 0.07109 -0.3508 0.19601 0.1011 Uiso 1 8 calc R . .

loop_
_atom_site_aniso_label
_atom_site_aniso_U_11
_atom_site_aniso_U_22
_atom_site_aniso_U_33
_atom_site_aniso_U_12
_atom_site_aniso_U_13
_atom_site_aniso_U_23
Rh1 0.02174(18) 0.03554(19) 0.02741(18) 0.00103(10) 0.00195(11) -0.00083(10)
O1 0.0299(13) 0.0606(18) 0.0532(15) -0.0001(13) -0.0001(11) 0.0178(14)
O2 0.0268(12) 0.0556(17) 0.0302(12) 0.0070(12) 0.0036(10) 0.0014(11)
O3 0.0335(14) 0.0680(19) 0.0512(16) 0.0016(14) -0.0021(13) 0.0215(15)
C1 0.071(3) 0.044(3) 0.101(4) -0.001(3) -0.007(3) -0.023(3)
C2 0.037(2) 0.080(3) 0.075(3) -0.004(2) -0.007(2) 0.004(3)
C3 0.0339(19) 0.055(2) 0.0293(18) 0.0080(17) -0.0016(15) -0.0045(16)
C4 0.0233(17) 0.060(3) 0.039(2) 0.0054(17) 0.0053(15) -0.0076(17)
C5 0.070(3) 0.103(4) 0.039(2) 0.012(3) 0.003(2) -0.006(2)
C6 0.0303(19) 0.063(3) 0.042(2) 0.0065(19) -0.0014(17) 0.0063(19)
C7 0.0328(18) 0.055(2) 0.044(2) 0.0080(19) -0.0012(15) 0.0099(19)
C8 0.0305(18) 0.052(3) 0.051(2) -0.0055(17) -0.0037(16) -0.0168(18)
C9 0.053(3) 0.098(4) 0.040(2) 0.002(3) 0.011(2) 0.002(2)
C10 0.067(3) 0.068(3) 0.080(4) 0.013(3) 0.002(3) 0.033(3)
C11 0.036(2) 0.047(2) 0.053(2) 0.0115(17) -0.0034(17) 0.0003(18)
C12 0.040(2) 0.123(5) 0.041(2) 0.007(3) 0.0133(19) 0.001(3)
C13 0.054(3) 0.104(5) 0.066(3) 0.014(3) 0.013(2) -0.022(3)
C14 0.081(4) 0.044(3) 0.127(5) 0.016(3) -0.009(4) -0.014(3)
B1 0.0252(19) 0.044(2) 0.0272(18) 0.0053(16) 0.0003(15) -0.0028(16)

loop_
_atom_type_symbol
_atom_type_description
_atom_type_scat_dispersion_real
_atom_type_scat_dispersion_imag
_atom_type_scat_source
C C 0.0033 0.0016
;
International Tables for Crystallography
(Vol. C, Tables 4.2.6.8 and 6.1.1.4)
;
H H 0.0000 0.0000
;
International Tables for Crystallography
(Vol. C, Table 6.1.1.4)
;
O O 0.0106 0.0060
;
International Tables for Crystallography
(Vol. C, Tables 4.2.6.8 and 6.1.1.4)
;
B B 0.0013 0.0007
;
International Tables for Crystallography
(Vol. C, Tables 4.2.6.8 and 6.1.1.4)
;
Rh Rh -1.1178 0.9187
;
International Tables for Crystallography
(Vol. C, Tables 4.2.6.8 and 6.1.1.4)
;

loop_
_geom_angle_atom_site_label_1
_geom_angle_atom_site_label_2
_geom_angle_atom_site_label_3
_geom_angle
_geom_angle_publ_flag
_geom_angle_site_symmetry_1
_geom_angle_site_symmetry_3
Rh1 Rh1 O2 45.74(6) yes 2_555 .
Rh1 Rh1 O2 45.86(7) yes 2_555 2_555
Rh1 Rh1 C3 137.68(11) yes 2_555 .
Rh1 Rh1 C4 139.31(10) yes 2_555 .
Rh1 Rh1 C8 114.15(11) yes 2_555 .
Rh1 Rh1 C11 112.59(12) yes 2_555 .
O2 Rh1 O2 77.59(9) yes . 2_555
O2 Rh1 C3 96.46(12) yes . .
O2 Rh1 C4 165.64(13) yes . .
O2 Rh1 C8 95.11(12) yes . .
O2 Rh1 C11 154.60(13) yes . .
O2 Rh1 C3 162.35(13) yes 2_555 .
O2 Rh1 C4 99.29(12) yes 2_555 .
O2 Rh1 C8 156.82(13) yes 2_555 .
O2 Rh1 C11 95.04(13) yes 2_555 .
C3 Rh1 C4 82.32(15) yes . .
C3 Rh1 C8 38.95(15) yes . .
C3 Rh1 C11 96.97(16) yes . .
C4 Rh1 C8 92.85(15) yes . .
C4 Rh1 C11 38.80(16) yes . .
C8 Rh1 C11 82.14(15) yes . .
C7 O1 B1 107.4(3) yes . .
Rh1 O2 Rh1 88.40(9) yes . 2_555
Rh1 O2 B1 133.9(2) yes . .
Rh1 O2 B1 134.7(2) yes 2_555 .
C6 O3 B1 107.3(3) yes . .
C8 C1 C14 113.7(4) yes . .
Rh1 C3 C8 70.9(2) yes . .
Rh1 C3 C9 111.9(3) yes . .
C8 C3 C9 124.2(4) yes . .
Rh1 C4 C11 70.4(2) yes . .
Rh1 C4 C12 112.9(3) yes . .
C11 C4 C12 123.8(4) yes . .
O3 C6 C2 107.8(4) yes . .
O3 C6 C7 101.9(3) yes . .
O3 C6 C13 108.1(3) yes . .
C2 C6 C7 115.1(3) yes . .
C2 C6 C13 109.8(4) yes . .
C7 C6 C13 113.5(4) yes . .
O1 C7 C5 107.1(3) yes . .
O1 C7 C6 102.1(3) yes . .
O1 C7 C10 107.6(4) yes . .
C5 C7 C6 114.0(4) yes . .
C5 C7 C10 110.2(4) yes . .
C6 C7 C10 115.0(4) yes . .
Rh1 C8 C1 113.3(3) yes . .
Rh1 C8 C3 70.2(2) yes . .
C1 C8 C3 124.0(4) yes . .
C3 C9 C12 114.6(4) yes . .
Rh1 C11 C4 70.8(2) yes . .
Rh1 C11 C14 110.9(3) yes . .
C4 C11 C14 125.1(4) yes . .
C4 C12 C9 114.8(4) yes . .
C1 C14 C11 115.7(4) yes . .
O1 B1 O2 122.6(3) yes . .
O1 B1 O3 112.1(3) yes . .
O2 B1 O3 125.4(3) yes . .
C8 C1 H1 107.853 no . .
C8 C1 H2 108.320 no . .
C14 C1 H1 108.054 no . .
C14 C1 H2 109.397 no . .
H1 C1 H2 109.493 no . .
C6 C2 H3 110.235 no . .
C6 C2 H4 109.756 no . .
C6 C2 H5 108.502 no . .
H3 C2 H4 109.450 no . .
H3 C2 H5 109.436 no . .
H4 C2 H5 109.444 no . .
Rh1 C3 H6 113.908 no . .
C8 C3 H6 114.265 no . .
C9 C3 H6 114.022 no . .
Rh1 C4 H7 113.518 no . .
C11 C4 H7 114.640 no . .
C12 C4 H7 113.861 no . .
C7 C5 H8 108.341 no . .
C7 C5 H9 109.611 no . .
C7 C5 H10 110.542 no . .
H8 C5 H9 109.441 no . .
H8 C5 H10 109.448 no . .
H9 C5 H10 109.438 no . .
Rh1 C8 H11 113.409 no . .
C1 C8 H11 114.210 no . .
C3 C8 H11 113.913 no . .
C3 C9 H12 106.978 no . .
C3 C9 H13 108.360 no . .
C12 C9 H12 108.168 no . .
C12 C9 H13 109.197 no . .
H12 C9 H13 109.494 no . .
C7 C10 H14 109.503 no . .
C7 C10 H15 109.871 no . .
C7 C10 H16 109.129 no . .
H14 C10 H15 109.439 no . .
H14 C10 H16 109.438 no . .
H15 C10 H16 109.448 no . .
Rh1 C11 H17 113.489 no . .
C4 C11 H17 113.839 no . .
C14 C11 H17 114.378 no . .
C4 C12 H18 108.265 no . .
C4 C12 H19 109.308 no . .
C9 C12 H18 108.107 no . .
C9 C12 H19 106.811 no . .
H18 C12 H19 109.490 no . .
C6 C13 H20 109.935 no . .
C6 C13 H21 109.268 no . .
C6 C13 H22 109.292 no . .
H20 C13 H21 109.436 no . .
H20 C13 H22 109.444 no . .
H21 C13 H22 109.451 no . .
C1 C14 H23 107.677 no . .
C1 C14 H24 108.762 no . .
C11 C14 H23 107.076 no . .
C11 C14 H24 108.036 no . .
H23 C14 H24 109.493 no . .

loop_
_geom_bond_atom_site_label_1
_geom_bond_atom_site_label_2
_geom_bond_distance
_geom_bond_publ_flag
_geom_bond_site_symmetry_2
Rh1 Rh1 2.9283(7) yes 2_555
Rh1 O2 2.102(2) yes .
Rh1 O2 2.098(2) yes 2_555
Rh1 C3 2.095(4) yes .
Rh1 C4 2.098(4) yes .
Rh1 C8 2.104(4) yes .
Rh1 C11 2.092(4) yes .
O1 C7 1.457(4) yes .
O1 B1 1.367(5) yes .
O2 B1 1.342(4) yes .
O3 C6 1.450(5) yes .
O3 B1 1.374(5) yes .
C1 C8 1.499(7) yes .
C1 C14 1.473(8) yes .
C2 C6 1.514(6) yes .
C3 C8 1.400(6) yes .
C3 C9 1.505(6) yes .
C4 C11 1.392(6) yes .
C4 C12 1.506(6) yes .
C5 C7 1.516(6) yes .
C6 C7 1.549(6) yes .
C6 C13 1.520(7) yes .
C7 C10 1.515(7) yes .
C9 C12 1.480(6) yes .
C11 C14 1.505(7) yes .
C1 H1 0.970 no .
C1 H2 0.970 no .
C2 H3 0.960 no .
C2 H4 0.960 no .
C2 H5 0.960 no .
C3 H6 0.980 no .
C4 H7 0.980 no .
C5 H8 0.960 no .
C5 H9 0.960 no .
C5 H10 0.960 no .
C8 H11 0.980 no .
C9 H12 0.970 no .
C9 H13 0.970 no .
C10 H14 0.960 no .
C10 H15 0.960 no .
C10 H16 0.960 no .
C11 H17 0.980 no .
C12 H18 0.970 no .
C12 H19 0.970 no .
C13 H20 0.960 no .
C13 H21 0.960 no .
C13 H22 0.960 no .
C14 H23 0.970 no .
C14 H24 0.970 no .

loop_
_geom_contact_atom_site_label_1
_geom_contact_atom_site_label_2
_geom_contact_distance
_geom_contact_publ_flag
_geom_contact_site_symmetry_1
_geom_contact_site_symmetry_2
O1 C3 3.466(5) no . .
O1 C13 3.128(6) no . .
O2 C6 3.569(5) no . .
O2 C7 3.563(4) no . .
O3 C4 3.263(5) no . 2_555
O3 C5 3.117(5) no . .
O3 C11 3.304(5) no . 2_555
C1 C4 3.175(7) no . .
C1 C9 3.083(8) no . .
C1 C12 3.234(8) no . .
C2 C5 2.902(7) no . .
C2 C10 3.507(8) no . .
C2 B1 3.517(6) no . .
C3 C14 3.328(7) no . .
C3 B1 3.455(6) no . .
C4 B1 3.563(6) no . 2_555
C5 B1 3.097(6) no . .
C8 C12 3.169(6) no . .
C8 B1 3.567(6) no . .
C9 C11 3.338(6) no . .
C9 C14 3.589(8) no . .
C10 C13 2.883(8) no . .
C10 B1 3.502(7) no . .
C11 B1 3.582(6) no . 2_555
C12 C14 3.095(8) no . .
C13 B1 3.082(7) no . .
O1 C1 3.510(6) no . 1_565
C1 O1 3.510(6) no . 1_545
Rh1 H13 3.4676 no . .
Rh1 H24 3.4232 no . .
O1 H6 2.6988 no . .
O1 H8 2.5668 no . .
O1 H9 3.2271 no . .
O1 H10 2.5801 no . .
O1 H14 3.2208 no . .
O1 H15 2.6870 no . .
O1 H16 2.4868 no . .
O1 H20 2.8437 no . .
O2 H6 3.0109 no . .
O2 H7 3.1074 no . 2_555
O2 H11 2.9551 no . .
O2 H17 2.9306 no . 2_555
O3 H3 2.6890 no . .
O3 H4 3.2179 no . .
O3 H5 2.4769 no . .
O3 H7 2.5953 no . 2_555
O3 H8 2.8221 no . .
O3 H11 3.5999 no . .
O3 H17 2.6699 no . 2_555
O3 H20 2.6666 no . .
O3 H21 2.5238 no . .
O3 H22 3.2269 no . .
C1 H6 3.3416 no . .
C1 H12 3.0017 no . .
C1 H17 3.3415 no . .
C1 H18 3.0291 no . .
C2 H8 2.8820 no . .
C2 H9 2.7135 no . .
C2 H14 3.2970 no . .
C2 H20 3.3120 no . .
C2 H21 2.7104 no . .
C2 H22 2.6128 no . .
C3 H1 3.2889 no . .
C3 H2 2.6836 no . .
C3 H7 3.5828 no . .
C3 H18 3.0364 no . .
C3 H19 3.2041 no . .
C4 H2 3.4036 no . .
C4 H12 3.2088 no . .
C4 H13 3.0563 no . .
C4 H23 2.8108 no . .
C4 H24 3.3219 no . .
C5 H4 2.9318 no . .
C5 H5 2.6782 no . .
C5 H6 3.1446 no . .
C5 H14 2.7966 no . .
C5 H15 2.5619 no . .
C5 H16 3.2950 no . .
C6 H8 2.6861 no . .
C6 H9 2.8233 no . .
C6 H10 3.3904 no . .
C6 H14 2.7356 no . .
C6 H15 3.3964 no . .
C6 H16 2.8158 no . .
C7 H3 3.3999 no . .
C7 H4 2.7390 no . .
C7 H5 2.8090 no . .
C7 H6 3.5378 no . .
C7 H20 2.6516 no . .
C7 H21 3.3657 no . .
C7 H22 2.8800 no . .
C8 H12 2.7846 no . .
C8 H13 3.3265 no . .
C8 H18 3.3972 no . .
C8 H23 3.1949 no . .
C8 H24 3.0083 no . .
C9 H2 2.7964 no . .
C9 H7 3.2433 no . .
C9 H11 3.3525 no . .
C10 H4 3.3008 no . .
C10 H8 3.3048 no . .
C10 H9 2.6907 no . .
C10 H10 2.6677 no . .
C10 H20 2.7644 no . .
C10 H22 2.8031 no . .
C11 H1 3.2250 no . .
C11 H2 3.0426 no . .
C11 H11 3.5842 no . .
C11 H18 2.6820 no . .
C11 H19 3.3011 no . .
C12 H2 3.0282 no . .
C12 H6 3.3310 no . .
C12 H17 3.3384 no . .
C12 H23 3.0473 no . .
C13 H3 2.5684 no . .
C13 H4 2.7891 no . .
C13 H5 3.2907 no . .
C13 H7 3.5466 no . 2_555
C13 H14 2.9075 no . .
C13 H16 2.6662 no . .
C14 H7 3.3631 no . .
C14 H11 3.2175 no . .
C14 H18 2.8186 no . .
B1 H5 3.5330 no . .
B1 H6 2.9552 no . .
B1 H7 3.1065 no . 2_555
B1 H8 2.8724 no . .
B1 H10 3.5183 no . .
B1 H11 3.1459 no . .
B1 H16 3.5119 no . .
B1 H17 3.1374 no . 2_555
B1 H20 2.9209 no . .
B1 H21 3.4133 no . .
H1 H11 2.2036 no . .
H1 H23 2.5245 no . .
H1 H24 2.0995 no . .
H2 H6 3.4475 no . .
H2 H11 2.6548 no . .
H2 H12 2.4381 no . .
H2 H18 2.6411 no . .
H2 H23 2.1046 no . .
H2 H24 2.7009 no . .
H3 H20 3.4877 no . .
H3 H21 2.4568 no . .
H3 H22 2.7001 no . .
H4 H8 3.1530 no . .
H4 H9 2.4686 no . .
H4 H14 2.8537 no . .
H4 H21 3.1761 no . .
H4 H22 2.5883 no . .
H5 H8 2.3887 no . .
H5 H9 2.5157 no . .
H5 H21 3.4929 no . .
H5 H22 3.5281 no . .
H6 H8 2.7908 no . .
H6 H10 2.8279 no . .
H6 H11 2.2001 no . .
H6 H12 2.5271 no . .
H6 H13 2.2598 no . .
H7 H13 3.5821 no . .
H7 H17 2.1965 no . .
H7 H18 2.6573 no . .
H7 H19 2.2285 no . .
H7 H20 3.5916 no . 2_555
H7 H21 2.9841 no . 2_555
H7 H23 3.5282 no . .
H8 H11 3.1031 no . .
H8 H15 3.4539 no . .
H9 H14 2.6652 no . .
H9 H15 2.8030 no . .
H9 H16 3.5965 no . .
H10 H14 3.1129 no . .
H10 H15 2.3892 no . .
H10 H16 3.4679 no . .
H11 H12 3.4965 no . .
H11 H17 3.4974 no . 2_555
H11 H24 3.5314 no . .
H12 H18 2.0948 no . .
H12 H19 2.5300 no . .
H13 H18 2.6901 no . .
H13 H19 2.0927 no . .
H14 H20 3.0186 no . .
H14 H22 2.5302 no . .
H16 H20 2.2622 no . .
H16 H22 2.6407 no . .
H17 H18 3.4480 no . .
H17 H23 2.5239 no . .
H17 H24 2.2631 no . .
H18 H23 2.4937 no . .
Rh1 H1 3.3813 no . 1_565
Rh1 H24 3.1938 no . 1_565
O1 H1 2.6335 no . 1_565
O1 H11 3.1088 no . 1_565
O2 H1 3.3288 no . 1_565
O2 H24 3.0308 no . 2_565
O3 H16 3.2650 no . 1_545
C1 H12 3.3757 no . 5_555
C1 H13 3.2724 no . 1_545
C2 H9 3.2541 no . 7_565
C2 H16 3.4973 no . 1_545
C2 H18 3.2727 no . 3_455
C2 H21 3.4136 no . 4_445
C2 H23 3.2757 no . 3_455
C3 H1 3.1806 no . 1_565
C3 H2 3.5516 no . 5_555
C3 H12 3.0226 no . 5_555
C4 H4 3.5973 no . 3_545
C4 H22 3.1135 no . 3_545
C4 H23 3.5989 no . 1_565
C4 H24 3.5127 no . 1_565
C5 H4 3.3562 no . 7_565
C5 H13 3.5817 no . 5_565
C5 H18 3.4717 no . 5_555
C5 H19 3.5928 no . 5_565
C8 H12 3.0154 no . 5_555
C9 H1 3.5189 no . 1_565
C9 H2 3.3802 no . 5_555
C9 H10 3.4445 no . 5_565
C9 H12 3.4183 no . 5_555
C9 H15 3.1392 no . 5_565
C10 H5 3.0873 no . 1_565
C10 H8 3.2613 no . 1_565
C10 H11 3.2747 no . 1_565
C10 H19 3.5226 no . 5_565
C11 H3 3.4462 no . 3_545
C11 H20 3.2553 no . 2_545
C12 H4 3.2069 no . 3_545
C12 H15 3.0999 no . 5_565
C12 H22 3.4165 no . 3_545
C13 H3 3.1462 no . 4_455
C13 H7 3.3399 no . 3_455
C13 H17 3.4389 no . 2_565
C13 H21 3.3612 no . 4_455
C14 H3 3.4364 no . 3_545
C14 H20 3.4766 no . 2_545
B1 H1 3.3835 no . 1_565
B1 H24 3.2446 no . 2_565
H1 Rh1 3.3813 no . 1_545
H1 O1 2.6335 no . 1_545
H1 O2 3.3288 no . 1_545
H1 C3 3.1806 no . 1_545
H1 C9 3.5189 no . 1_545
H1 B1 3.3835 no . 1_545
H1 H6 2.8014 no . 1_545
H1 H12 3.5321 no . 5_555
H1 H13 2.9920 no . 1_545
H1 H13 3.5148 no . 5_555
H2 C3 3.5516 no . 5_555
H2 C9 3.3802 no . 5_555
H2 H6 3.0942 no . 5_555
H2 H10 3.0070 no . 5_555
H2 H12 2.9641 no . 5_555
H2 H13 2.8186 no . 1_545
H2 H13 3.1625 no . 5_555
H3 C11 3.4462 no . 3_455
H3 C13 3.1462 no . 4_445
H3 C14 3.4364 no . 3_455
H3 H17 3.3819 no . 3_455
H3 H18 3.2801 no . 3_455
H3 H20 2.9758 no . 4_445
H3 H21 2.5939 no . 4_445
H3 H22 3.4109 no . 4_445
H3 H23 2.6812 no . 3_455
H4 C4 3.5973 no . 3_455
H4 C5 3.3562 no . 7_565
H4 C12 3.2069 no . 3_455
H4 H8 3.5017 no . 7_565
H4 H9 2.6804 no . 7_565
H4 H10 3.4089 no . 7_565
H4 H18 2.4663 no . 3_455
H4 H19 3.3113 no . 3_455
H4 H23 3.0493 no . 3_455
H5 C10 3.0873 no . 1_545
H5 H9 2.9642 no . 7_565
H5 H14 2.7900 no . 1_545
H5 H15 3.3963 no . 1_545
H5 H16 2.6309 no . 1_545
H5 H21 3.5645 no . 4_445
H5 H22 3.4989 no . 1_545
H6 H1 2.8014 no . 1_565
H6 H2 3.0942 no . 5_555
H6 H12 2.9075 no . 5_555
H7 C13 3.3399 no . 3_545
H7 H21 3.3252 no . 3_545
H7 H22 2.5390 no . 3_545
H7 H23 3.2220 no . 1_565
H7 H24 3.2017 no . 1_565
H8 C10 3.2613 no . 1_545
H8 H4 3.5017 no . 7_565
H8 H12 3.3247 no . 5_555
H8 H14 3.4709 no . 1_545
H8 H15 2.9076 no . 1_545
H8 H16 2.9055 no . 1_545
H8 H18 3.1474 no . 5_555
H9 C2 3.2541 no . 7_565
H9 H4 2.6804 no . 7_565
H9 H5 2.9642 no . 7_565
H9 H9 2.8002 no . 7_565
H9 H18 3.4499 no . 5_555
H9 H19 3.5291 no . 5_565
H10 C9 3.4445 no . 5_565
H10 H2 3.0070 no . 5_555
H10 H4 3.4089 no . 7_565
H10 H13 2.6651 no . 5_565
H10 H18 3.2492 no . 5_555
H10 H19 2.9063 no . 5_565
H10 H23 3.3578 no . 5_555
H11 O1 3.1088 no . 1_545
H11 C10 3.2747 no . 1_545
H11 H12 2.9041 no . 5_555
H11 H15 2.9983 no . 1_545
H11 H16 2.7933 no . 1_545
H12 C1 3.3757 no . 5_555
H12 C3 3.0226 no . 5_555
H12 C8 3.0154 no . 5_555
H12 C9 3.4183 no . 5_555
H12 H1 3.5321 no . 5_555
H12 H2 2.9641 no . 5_555
H12 H6 2.9075 no . 5_555
H12 H8 3.3247 no . 5_555
H12 H11 2.9041 no . 5_555
H12 H12 2.8479 no . 5_555
H12 H15 2.8717 no . 5_565
H13 C1 3.2724 no . 1_565
H13 C5 3.5817 no . 5_565
H13 H1 2.9920 no . 1_565
H13 H1 3.5148 no . 5_555
H13 H2 2.8186 no . 1_565
H13 H2 3.1625 no . 5_555
H13 H10 2.6651 no . 5_565
H13 H15 2.9542 no . 5_565
H13 H23 3.3159 no . 1_565
H14 H5 2.7900 no . 1_565
H14 H8 3.4709 no . 1_565
H14 H14 3.1272 no . 7_575
H14 H19 3.3066 no . 3_455
H15 C9 3.1392 no . 5_565
H15 C12 3.0999 no . 5_565
H15 H5 3.3963 no . 1_565
H15 H8 2.9076 no . 1_565
H15 H11 2.9983 no . 1_565
H15 H12 2.8717 no . 5_565
H15 H13 2.9542 no . 5_565
H15 H18 3.0067 no . 5_565
H15 H19 2.6708 no . 5_565
H16 O3 3.2650 no . 1_565
H16 C2 3.4973 no . 1_565
H16 H5 2.6309 no . 1_565
H16 H8 2.9055 no . 1_565
H16 H11 2.7933 no . 1_565
H16 H17 3.2315 no . 2_565
H17 C13 3.4389 no . 2_545
H17 H3 3.3819 no . 3_545
H17 H16 3.2315 no . 2_545
H17 H20 2.4986 no . 2_545
H17 H21 3.5129 no . 3_545
H18 C2 3.2727 no . 3_545
H18 C5 3.4717 no . 5_555
H18 H3 3.2801 no . 3_545
H18 H4 2.4663 no . 3_545
H18 H8 3.1474 no . 5_555
H18 H9 3.4499 no . 5_555
H18 H10 3.2492 no . 5_555
H18 H15 3.0067 no . 5_565
H18 H22 3.3839 no . 3_545
H19 C5 3.5928 no . 5_565
H19 C10 3.5226 no . 5_565
H19 H4 3.3113 no . 3_545
H19 H9 3.5291 no . 5_565
H19 H10 2.9063 no . 5_565
H19 H14 3.3066 no . 3_545
H19 H15 2.6708 no . 5_565
H19 H22 3.1373 no . 3_545
H19 H23 3.1342 no . 1_565
H20 C11 3.2553 no . 2_565
H20 C14 3.4766 no . 2_565
H20 H3 2.9758 no . 4_455
H20 H17 2.4986 no . 2_565
H20 H21 3.1761 no . 4_455
H20 H23 3.4028 no . 2_565
H20 H24 3.1369 no . 2_565
H21 C2 3.4136 no . 4_455
H21 C13 3.3612 no . 4_445
H21 H3 2.5939 no . 4_455
H21 H5 3.5645 no . 4_455
H21 H7 3.3252 no . 3_455
H21 H17 3.5129 no . 3_455
H21 H20 3.1761 no . 4_445
H21 H21 3.3852 no . 4_445
H21 H21 3.3852 no . 4_455
H21 H22 2.9750 no . 4_445
H22 C4 3.1135 no . 3_455
H22 C12 3.4165 no . 3_455
H22 H3 3.4109 no . 4_455
H22 H5 3.4989 no . 1_565
H22 H7 2.5390 no . 3_455
H22 H18 3.3839 no . 3_455
H22 H19 3.1373 no . 3_455
H22 H21 2.9750 no . 4_455
H23 C2 3.2757 no . 3_545
H23 C4 3.5989 no . 1_545
H23 H3 2.6812 no . 3_545
H23 H4 3.0493 no . 3_545
H23 H7 3.2220 no . 1_545
H23 H10 3.3578 no . 5_555
H23 H13 3.3159 no . 1_545
H23 H19 3.1342 no . 1_545
H23 H20 3.4028 no . 2_545
H24 Rh1 3.1938 no . 1_545
H24 O2 3.0308 no . 2_545
H24 C4 3.5127 no . 1_545
H24 B1 3.2446 no . 2_545
H24 H7 3.2017 no . 1_545
H24 H20 3.1369 no . 2_545

loop_
_geom_torsion_atom_site_label_1
_geom_torsion_atom_site_label_2
_geom_torsion_atom_site_label_3
_geom_torsion_atom_site_label_4
_geom_torsion
_geom_torsion_publ_flag
_geom_torsion_site_symmetry_1
_geom_torsion_site_symmetry_2
_geom_torsion_site_symmetry_3
_geom_torsion_site_symmetry_4
Rh1 Rh1 O2 Rh1 0.0 no 2_555 . . 2_555
Rh1 Rh1 O2 B1 -161.8(3) no 2_555 . . .
O2 Rh1 Rh1 O2 -121.84(10) no . . 2_555 2_555
O2 Rh1 Rh1 O2 0.00(10) no . . 2_555 .
O2 Rh1 Rh1 C3 -155.03(10) no . . 2_555 2_555
O2 Rh1 Rh1 C4 38.44(10) no . . 2_555 2_555
O2 Rh1 Rh1 C8 165.65(10) no . . 2_555 2_555
O2 Rh1 Rh1 C11 74.26(10) no . . 2_555 2_555
Rh1 Rh1 O2 Rh1 0.0 no 2_555 . 2_555 2_555
Rh1 Rh1 O2 B1 161.6(3) no 2_555 . 2_555 2_555
O2 Rh1 Rh1 O2 0.00(10) no 2_555 . 2_555 2_555
O2 Rh1 Rh1 O2 121.84(10) no 2_555 . 2_555 .
O2 Rh1 Rh1 C3 -33.18(10) no 2_555 . 2_555 2_555
O2 Rh1 Rh1 C4 160.28(10) no 2_555 . 2_555 2_555
O2 Rh1 Rh1 C8 -72.51(10) no 2_555 . 2_555 2_555
O2 Rh1 Rh1 C11 -163.89(10) no 2_555 . 2_555 2_555
Rh1 Rh1 C3 C8 -66.9(2) no 2_555 . . .
Rh1 Rh1 C3 C9 173.01(9) no 2_555 . . .
C3 Rh1 Rh1 O2 -155.03(16) no . . 2_555 2_555
C3 Rh1 Rh1 O2 -33.18(16) no . . 2_555 .
C3 Rh1 Rh1 C3 171.79(16) no . . 2_555 2_555
C3 Rh1 Rh1 C4 5.25(16) no . . 2_555 2_555
C3 Rh1 Rh1 C8 132.46(16) no . . 2_555 2_555
C3 Rh1 Rh1 C11 41.08(16) no . . 2_555 2_555
Rh1 Rh1 C4 C11 59.6(2) no 2_555 . . .
Rh1 Rh1 C4 C12 178.97(9) no 2_555 . . .
C4 Rh1 Rh1 O2 38.44(17) no . . 2_555 2_555
C4 Rh1 Rh1 O2 160.28(17) no . . 2_555 .
C4 Rh1 Rh1 C3 5.25(17) no . . 2_555 2_555
C4 Rh1 Rh1 C4 -161.28(17) no . . 2_555 2_555
C4 Rh1 Rh1 C8 -34.07(17) no . . 2_555 2_555
C4 Rh1 Rh1 C11 -125.45(17) no . . 2_555 2_555
Rh1 Rh1 C8 C1 -103.3(2) no 2_555 . . .
Rh1 Rh1 C8 C3 137.26(10) no 2_555 . . .
C8 Rh1 Rh1 O2 165.65(11) no . . 2_555 2_555
C8 Rh1 Rh1 O2 -72.51(12) no . . 2_555 .
C8 Rh1 Rh1 C3 132.46(12) no . . 2_555 2_555
C8 Rh1 Rh1 C4 -34.07(12) no . . 2_555 2_555
C8 Rh1 Rh1 C8 93.14(12) no . . 2_555 2_555
C8 Rh1 Rh1 C11 1.76(11) no . . 2_555 2_555
Rh1 Rh1 C11 C4 -142.47(11) no 2_555 . . .
Rh1 Rh1 C11 C14 96.3(2) no 2_555 . . .
C11 Rh1 Rh1 O2 74.26(12) no . . 2_555 2_555
C11 Rh1 Rh1 O2 -163.89(12) no . . 2_555 .
C11 Rh1 Rh1 C3 41.08(12) no . . 2_555 2_555
C11 Rh1 Rh1 C4 -125.45(12) no . . 2_555 2_555
C11 Rh1 Rh1 C8 1.76(12) no . . 2_555 2_555
C11 Rh1 Rh1 C11 -89.63(12) no . . 2_555 2_555
O2 Rh1 O2 Rh1 38.53(9) no . . 2_555 2_555
O2 Rh1 O2 B1 -159.9(3) no . . 2_555 2_555
O2 Rh1 O2 Rh1 -38.62(9) no 2_555 . . 2_555
O2 Rh1 O2 B1 159.5(3) no 2_555 . . .
O2 Rh1 C3 C8 -90.14(15) no . . . .
O2 Rh1 C3 C9 149.8(2) no . . . .
C3 Rh1 O2 Rh1 158.23(12) no . . . 2_555
C3 Rh1 O2 B1 -3.6(3) no . . . .
O2 Rh1 C8 C1 -146.6(2) no . . . .
O2 Rh1 C8 C3 93.96(15) no . . . .
C8 Rh1 O2 Rh1 119.10(13) no . . . 2_555
C8 Rh1 O2 B1 -42.7(3) no . . . .
O2 Rh1 C11 C4 -170.07(18) no . . . .
O2 Rh1 C11 C14 68.7(4) no . . . .
C11 Rh1 O2 Rh1 36.7(3) no . . . 2_555
C11 Rh1 O2 B1 -125.2(3) no . . . .
O2 Rh1 C4 C11 86.47(15) no 2_555 . . .
O2 Rh1 C4 C12 -154.2(2) no 2_555 . . .
C4 Rh1 O2 Rh1 -155.75(13) no . . 2_555 2_555
C4 Rh1 O2 B1 5.8(3) no . . 2_555 2_555
O2 Rh1 C8 C1 -76.4(4) no 2_555 . . .
O2 Rh1 C8 C3 164.1(2) no 2_555 . . .
C8 Rh1 O2 Rh1 -35.1(3) no . . 2_555 2_555
C8 Rh1 O2 B1 126.5(3) no . . 2_555 2_555
O2 Rh1 C11 C4 -98.57(15) no 2_555 . . .
O2 Rh1 C11 C14 140.2(2) no 2_555 . . .
C11 Rh1 O2 Rh1 -116.86(13) no . . 2_555 2_555
C11 Rh1 O2 B1 44.7(3) no . . 2_555 2_555
C3 Rh1 C4 C11 -111.30(17) no . . . .
C3 Rh1 C4 C12 8.1(2) no . . . .
C4 Rh1 C3 C8 104.28(18) no . . . .
C4 Rh1 C3 C9 -15.8(2) no . . . .
C3 Rh1 C8 C1 119.4(3) no . . . .
C3 Rh1 C8 C3 0.00(17) no . . . .
C8 Rh1 C3 C8 0.00(16) no . . . .
C8 Rh1 C3 C9 -120.1(3) no . . . .
C3 Rh1 C11 C4 68.47(18) no . . . .
C3 Rh1 C11 C14 -52.8(2) no . . . .
C11 Rh1 C3 C8 68.25(18) no . . . .
C11 Rh1 C3 C9 -51.8(2) no . . . .
C4 Rh1 C8 C1 45.4(2) no . . . .
C4 Rh1 C8 C3 -74.07(17) no . . . .
C8 Rh1 C4 C11 -73.71(17) no . . . .
C8 Rh1 C4 C12 45.7(2) no . . . .
C4 Rh1 C11 C4 0.00(16) no . . . .
C4 Rh1 C11 C14 -121.3(4) no . . . .
C11 Rh1 C4 C11 0.00(17) no . . . .
C11 Rh1 C4 C12 119.4(3) no . . . .
C8 Rh1 C11 C4 104.58(18) no . . . .
C8 Rh1 C11 C14 -16.7(2) no . . . .
C11 Rh1 C8 C1 8.0(2) no . . . .
C11 Rh1 C8 C3 -111.46(18) no . . . .
C7 O1 B1 O2 171.5(3) no . . . .
C7 O1 B1 O3 -8.1(4) no . . . .
B1 O1 C7 C5 -96.8(3) no . . . .
B1 O1 C7 C6 23.4(4) no . . . .
B1 O1 C7 C10 144.8(3) no . . . .
Rh1 O2 B1 O1 -54.4(5) no . . . .
Rh1 O2 B1 O3 125.2(3) no . . . .
Rh1 O2 B1 O1 151.6(2) no 2_555 . . .
Rh1 O2 B1 O3 -28.8(6) no 2_555 . . .
C6 O3 B1 O1 -12.4(4) no . . . .
C6 O3 B1 O2 168.0(3) no . . . .
B1 O3 C6 C2 147.4(3) no . . . .
B1 O3 C6 C7 25.8(4) no . . . .
B1 O3 C6 C13 -94.0(3) no . . . .
C8 C1 C14 C11 -17.3(7) no . . . .
C14 C1 C8 Rh1 2.7(6) no . . . .
C14 C1 C8 C3 83.7(6) no . . . .
Rh1 C3 C8 Rh1 0.0 no . . . .
Rh1 C3 C8 C1 -105.3(3) no . . . .
Rh1 C3 C9 C12 21.2(5) no . . . .
C8 C3 C9 C12 -60.0(5) no . . . .
C9 C3 C8 Rh1 104.0(4) no . . . .
C9 C3 C8 C1 -1.3(6) no . . . .
Rh1 C4 C11 Rh1 0.0 no . . . .
Rh1 C4 C11 C14 102.5(3) no . . . .
Rh1 C4 C12 C9 1.4(5) no . . . .
C11 C4 C12 C9 82.4(5) no . . . .
C12 C4 C11 Rh1 -105.0(4) no . . . .
C12 C4 C11 C14 -2.5(6) no . . . .
O3 C6 C7 O1 -29.5(4) no . . . .
O3 C6 C7 C5 85.7(3) no . . . .
O3 C6 C7 C10 -145.7(3) no . . . .
C2 C6 C7 O1 -145.9(4) no . . . .
C2 C6 C7 C5 -30.7(5) no . . . .
C2 C6 C7 C10 97.9(4) no . . . .
C13 C6 C7 O1 86.5(4) no . . . .
C13 C6 C7 C5 -158.4(3) no . . . .
C13 C6 C7 C10 -29.7(4) no . . . .
C3 C9 C12 C4 -14.8(7) no . . . .
Rh1 C11 C14 C1 23.5(6) no . . . .
C4 C11 C14 C1 -57.1(6) no . . . .
